data_7719239
loop_
_publ_author_name
'Santa Maria de la Parra, Luc&#xed;a'
'Riafrecha, Leonardo E.'
'Echeverr&#xed;a, Gustavo A'
'Lezama, Luis'
'Piro, Oscar E.'
'Gil, Diego M.'
'Frontera, Antonio'
'Le&#xf3;n, Ignacio E'

_publ_section_title
;
 Structural, spectroscopic, theoretical, and magnetic investigations of a
 novel cubane-like tetranuclear copper(II)-hydrazone complex.
;
_journal_issue 37
_journal_name_full 'Dalton transactions (Cambridge, England : 2003)'
_journal_page_first 13976
_journal_page_last 13989
_journal_paper_doi 10.1039/d5dt01463h
_journal_volume 54
_journal_year 2025
_chemical_absolute_configuration ad
_chemical_formula_sum 'C13 H11 Cl N2 O3 S'
_chemical_formula_weight 310.75
_space_group_crystal_system monoclinic
_space_group_IT_number 9
_space_group_name_Hall 'C -2yc'
_space_group_name_H-M_alt 'C 1 c 1'
_atom_sites_solution_hydrogens geom
_atom_sites_solution_primary dual
_atom_sites_solution_secondary difmap
_audit_creation_method SHELXL-2014/7
_audit_update_record
;
2023-05-05 deposited with the CCDC.	2025-07-28 downloaded from the CCDC.
;
_cell_angle_alpha 90
_cell_angle_beta 117.617(5)
_cell_angle_gamma 90
_cell_formula_units_Z 8
_cell_length_a 12.8111(5)
_cell_length_b 18.9792(5)
_cell_length_c 12.8573(5)
_cell_measurement_reflns_used 3857
_cell_measurement_temperature 295(2)
_cell_measurement_theta_max 26.8540
_cell_measurement_theta_min 4.9970
_cell_volume 2770.0(2)
_computing_cell_refinement 'CrysAlisPro 1.171.38.41 (Rigaku OD, 2015)'
_computing_data_collection 'CrysAlisPro 1.171.38.41 (Rigaku OD, 2015)'
_computing_data_reduction 'CrysAlisPro 1.171.38.41 (Rigaku OD, 2015)'
_computing_molecular_graphics 'ORTEP for Windows (Farrugia, 2012)'
_computing_publication_material 'SHELXL-2014/7 (Sheldrick, 2014)'
_computing_structure_refinement 'SHELXL-2014/7 (Sheldrick, 2014)'
_computing_structure_solution 'SHELXT (Sheldrick, 2015)'
_diffrn_ambient_temperature 295(2)
_diffrn_detector 'CCD plate'
_diffrn_detector_area_resol_mean 16.0604
_diffrn_detector_type Eos
_diffrn_measured_fraction_theta_full 0.998
_diffrn_measured_fraction_theta_max 0.865
_diffrn_measurement_device 'four-circle diffractometer'
_diffrn_measurement_device_type 'Xcalibur, Eos, Gemini'
_diffrn_radiation_monochromator graphite
_diffrn_radiation_probe x-ray
_diffrn_radiation_type 'Mo K\a'
_diffrn_radiation_wavelength 0.71073
_diffrn_reflns_av_R_equivalents 0.0211
_diffrn_reflns_av_unetI/netI 0.0271
_diffrn_reflns_Laue_measured_fraction_full 0.998
_diffrn_reflns_Laue_measured_fraction_max 0.865
_diffrn_reflns_limit_h_max 17
_diffrn_reflns_limit_h_min -15
_diffrn_reflns_limit_k_max 25
_diffrn_reflns_limit_k_min -24
_diffrn_reflns_limit_l_max 16
_diffrn_reflns_limit_l_min -17
_diffrn_reflns_number 10731
_diffrn_reflns_point_group_measured_fraction_full 0.873
_diffrn_reflns_point_group_measured_fraction_max 0.722
_diffrn_reflns_theta_full 25.242
_diffrn_reflns_theta_max 28.722
_diffrn_reflns_theta_min 3.349
_diffrn_source 'fine-focus sealed X-ray tube'
_diffrn_source_type 'Enhance (Mo) X-ray Source'
_exptl_absorpt_coefficient_mu 0.434
_exptl_absorpt_correction_T_max 1.00000
_exptl_absorpt_correction_T_min 0.92512
_exptl_absorpt_correction_type multi-scan
_exptl_absorpt_process_details
;
CrysAlisPro 1.171.38.41 (Rigaku Oxford Diffraction, 2015)
Empirical absorption correction using spherical harmonics,
 implemented in SCALE3 ABSPACK scaling algorithm.
;
_exptl_crystal_colour colorless
_exptl_crystal_density_diffrn 1.490
_exptl_crystal_description fragment
_exptl_crystal_F_000 1280
_exptl_crystal_size_max 0.457
_exptl_crystal_size_mid 0.314
_exptl_crystal_size_min 0.255
_refine_diff_density_max 0.381
_refine_diff_density_min -0.321
_refine_diff_density_rms 0.035
_refine_ls_abs_structure_details
;
Flack x determined using 1418 quotients [(I+)-(I-)]/[(I+)+(I-)]
(Parsons, Flack and Wagner, Acta Cryst. B69 (2013) 249-259).
;
_refine_ls_abs_structure_Flack 0.02(3)
_refine_ls_extinction_method none
_refine_ls_goodness_of_fit_ref 1.037
_refine_ls_hydrogen_treatment constr
_refine_ls_matrix_type full
_refine_ls_number_parameters 365
_refine_ls_number_reflns 5170
_refine_ls_number_restraints 2
_refine_ls_restrained_S_all 1.037
_refine_ls_R_factor_all 0.0524
_refine_ls_R_factor_gt 0.0363
_refine_ls_shift/su_max 0.000
_refine_ls_shift/su_mean 0.000
_refine_ls_structure_factor_coef Fsqd
_refine_ls_weighting_details 'w=1/[\s^2^(Fo^2^)+(0.0400P)^2^+0.9088P] where P=(Fo^2^+2Fc^2^)/3'
_refine_ls_weighting_scheme calc
_refine_ls_wR_factor_gt 0.0823
_refine_ls_wR_factor_ref 0.0937
_reflns_Friedel_coverage 0.666
_reflns_Friedel_fraction_full 0.748
_reflns_Friedel_fraction_max 0.578
_reflns_number_gt 4101
_reflns_number_total 5170
_reflns_threshold_expression 'I > 2\s(I)'
_cod_data_source_file d5dt01463h2.cif
_cod_data_source_block shelx_CCDC1
_cod_depositor_comments 'Adding full bibliography for 7719238--7719239.cif.'
_cod_original_sg_symbol_H-M 'C c'
_cod_database_code 7719239
_shelx_shelxl_version_number 2014/7
_shelx_space_group_comment
;
The symmetry employed for this shelxl refinement is uniquely defined
by the following loop, which should always be used as a source of
symmetry information in preference to the above space-group names.
They are only intended as comments.
;
_shelx_estimated_absorpt_t_min 0.826
_shelx_estimated_absorpt_t_max 0.897
_oxdiff_exptl_absorpt_empirical_full_min 0.953
_oxdiff_exptl_absorpt_empirical_full_max 1.076
_oxdiff_exptl_absorpt_empirical_details
;
Empirical correction (ABSPACK) includes:
- Absorption correction using spherical harmonics
- Frame scaling
;

loop_
_space_group_symop_operation_xyz
'x, y, z'
'x, -y, z+1/2'
'x+1/2, y+1/2, z'
'x+1/2, -y+1/2, z+1/2'

loop_
_atom_site_label
_atom_site_type_symbol
_atom_site_fract_x
_atom_site_fract_y
_atom_site_fract_z
_atom_site_U_iso_or_equiv
_atom_site_adp_type
_atom_site_occupancy
_atom_site_site_symmetry_order
_atom_site_calc_flag
_atom_site_refinement_flags_posn
_atom_site_refinement_flags_adp
_atom_site_refinement_flags_occupancy
_atom_site_disorder_assembly
_atom_site_disorder_group
S1 S 0.30964(8) 0.41335(7) 0.11812(10) 0.0706(3) Uani 1 1 d . . . . .
S2 S 0.77189(8) 0.21403(7) 0.37019(9) 0.0695(3) Uani 1 1 d . . . . .
Cl2 Cl 0.73069(13) 0.13461(9) 0.15755(12) 0.1091(5) Uani 1 1 d . . . . .
Cl1 Cl 0.24158(14) 0.49384(9) -0.10077(15) 0.1096(5) Uani 1 1 d . . . . .
O12 O 0.3797(2) 0.21809(14) 0.5761(2) 0.0568(6) Uani 1 1 d . . . . .
H12 H 0.3517 0.2364 0.5110 0.085 Uiso 1 1 calc R U . . .
O22 O 0.8049(2) 0.40315(16) 0.8040(2) 0.0652(7) Uani 1 1 d . . . . .
H22 H 0.7764 0.3763 0.7477 0.098 Uiso 1 1 calc R U . . .
O11 O 0.3548(2) 0.33526(16) 0.3288(2) 0.0668(8) Uani 1 1 d . . . . .
N22 N 0.6345(3) 0.35483(15) 0.6118(3) 0.0541(7) Uani 1 1 d . . . . .
O13 O 0.4448(2) 0.14734(16) 0.7676(2) 0.0716(8) Uani 1 1 d . . . . .
O23 O 0.8703(2) 0.47857(15) 0.9916(2) 0.0683(8) Uani 1 1 d . . . . .
N21 N 0.6009(2) 0.31771(16) 0.5099(3) 0.0554(8) Uani 1 1 d . . . . .
H21 H 0.5281 0.3124 0.4594 0.066 Uiso 1 1 calc R U . . .
N11 N 0.1691(3) 0.29747(15) 0.2742(3) 0.0563(8) Uani 1 1 d . . . . .
H11 H 0.0960 0.2972 0.2227 0.068 Uiso 1 1 calc R U . . .
N12 N 0.2087(3) 0.26087(16) 0.3783(3) 0.0555(8) Uani 1 1 d . . . . .
O21 O 0.7929(2) 0.29515(18) 0.5674(3) 0.0843(10) Uani 1 1 d . . . . .
C15 C 0.2504(3) 0.33369(18) 0.2572(3) 0.0502(8) Uani 1 1 d . . . . .
C112 C 0.2935(3) 0.18526(18) 0.5900(3) 0.0473(8) Uani 1 1 d . . . . .
C211 C 0.7517(3) 0.47428(18) 0.9219(3) 0.0528(9) Uani 1 1 d . . . . .
C25 C 0.6897(3) 0.28992(19) 0.4936(3) 0.0560(9) Uani 1 1 d . . . . .
C11 C 0.2060(3) 0.37165(19) 0.1448(3) 0.0487(8) Uani 1 1 d . . . . .
C17 C 0.1734(3) 0.18796(19) 0.5065(4) 0.0541(9) Uani 1 1 d . . . . .
C22 C 0.6768(4) 0.1828(2) 0.2353(4) 0.0687(11) Uani 1 1 d . . . . .
C111 C 0.3261(3) 0.14743(18) 0.6934(3) 0.0541(9) Uani 1 1 d . . . . .
C212 C 0.7179(3) 0.43311(18) 0.8197(3) 0.0489(8) Uani 1 1 d . . . . .
C21 C 0.6571(3) 0.25201(19) 0.3837(3) 0.0520(9) Uani 1 1 d . . . . .
C26 C 0.5589(3) 0.38457(19) 0.6348(3) 0.0571(9) Uani 1 1 d . . . . .
H26 H 0.4790 0.3801 0.5835 0.069 Uiso 1 1 calc R U . . .
C14 C 0.0959(3) 0.3808(2) 0.0538(3) 0.0569(9) Uani 1 1 d . . . . .
H14 H 0.0286 0.3616 0.0526 0.068 Uiso 1 1 calc R U . . .
C16 C 0.1351(3) 0.22657(19) 0.3985(4) 0.0598(10) Uani 1 1 d . . . . .
H16 H 0.0559 0.2263 0.3433 0.072 Uiso 1 1 calc R U . . .
C23 C 0.5648(3) 0.2000(2) 0.2015(4) 0.0716(12) Uani 1 1 d . . . . .
H23 H 0.5022 0.1872 0.1299 0.086 Uiso 1 1 calc R U . . .
C13 C 0.0939(3) 0.4220(2) -0.0378(4) 0.0635(10) Uani 1 1 d . . . . .
H13 H 0.0261 0.4333 -0.1061 0.076 Uiso 1 1 calc R U . . .
C24 C 0.5530(3) 0.2398(2) 0.2873(3) 0.0596(10) Uani 1 1 d . . . . .
H24 H 0.4811 0.2562 0.2789 0.071 Uiso 1 1 calc R U . . .
C27 C 0.5979(3) 0.42564(17) 0.7417(3) 0.0514(8) Uani 1 1 d . . . . .
C12 C 0.2027(4) 0.4427(2) -0.0136(4) 0.0660(10) Uani 1 1 d . . . . .
C210 C 0.6689(4) 0.5070(2) 0.9435(4) 0.0659(11) Uani 1 1 d . . . . .
H210 H 0.6922 0.5342 1.0108 0.079 Uiso 1 1 calc R U . . .
C213 C 0.9108(4) 0.5181(2) 1.0974(4) 0.0799(13) Uani 1 1 d . . . . .
H21A H 0.8863 0.5663 1.0790 0.120 Uiso 1 1 calc R U . . .
H21B H 0.9952 0.5160 1.1396 0.120 Uiso 1 1 calc R U . . .
H21C H 0.8782 0.4987 1.1450 0.120 Uiso 1 1 calc R U . . .
C110 C 0.2431(4) 0.1138(2) 0.7149(4) 0.0690(11) Uani 1 1 d . . . . .
H110 H 0.2660 0.0890 0.7846 0.083 Uiso 1 1 calc R U . . .
C28 C 0.5158(4) 0.4590(2) 0.7670(4) 0.0728(12) Uani 1 1 d . . . . .
H28 H 0.4360 0.4535 0.7160 0.087 Uiso 1 1 calc R U . . .
C18 C 0.0912(4) 0.1527(2) 0.5298(5) 0.0748(13) Uani 1 1 d . . . . .
H18 H 0.0120 0.1536 0.4748 0.090 Uiso 1 1 calc R U . . .
C113 C 0.4848(5) 0.1124(3) 0.8760(5) 0.0978(17) Uani 1 1 d . . . . .
H11A H 0.4520 0.1346 0.9213 0.147 Uiso 1 1 calc R U . . .
H11B H 0.5692 0.1147 0.9180 0.147 Uiso 1 1 calc R U . . .
H11C H 0.4603 0.0640 0.8625 0.147 Uiso 1 1 calc R U . . .
C29 C 0.5498(4) 0.4996(2) 0.8653(5) 0.0811(13) Uani 1 1 d . . . . .
H29 H 0.4934 0.5223 0.8798 0.097 Uiso 1 1 calc R U . . .
C19 C 0.1259(4) 0.1169(2) 0.6331(5) 0.0831(14) Uani 1 1 d . . . . .
H19 H 0.0698 0.0944 0.6481 0.100 Uiso 1 1 calc R U . . .

loop_
_atom_site_aniso_label
_atom_site_aniso_U_11
_atom_site_aniso_U_22
_atom_site_aniso_U_33
_atom_site_aniso_U_23
_atom_site_aniso_U_13
_atom_site_aniso_U_12
S1 0.0400(5) 0.0888(8) 0.0729(7) 0.0026(6) 0.0176(5) -0.0083(5)
S2 0.0370(5) 0.0907(8) 0.0686(7) 0.0040(6) 0.0141(5) 0.0103(5)
Cl2 0.0937(10) 0.1453(13) 0.0870(9) -0.0037(9) 0.0407(8) 0.0489(9)
Cl1 0.0992(10) 0.1234(12) 0.1181(12) 0.0389(9) 0.0605(9) -0.0041(8)
O12 0.0422(13) 0.0686(16) 0.0556(15) 0.0109(13) 0.0193(12) -0.0029(11)
O22 0.0407(14) 0.085(2) 0.0630(17) -0.0181(14) 0.0179(13) 0.0001(12)
O11 0.0361(14) 0.094(2) 0.0533(15) 0.0006(14) 0.0066(12) 0.0045(13)
N22 0.0451(17) 0.0536(17) 0.0481(17) -0.0016(14) 0.0086(14) -0.0035(13)
O13 0.0655(18) 0.0800(18) 0.0549(16) 0.0127(14) 0.0156(14) -0.0101(14)
O23 0.0511(15) 0.0808(19) 0.0627(17) -0.0163(14) 0.0176(13) -0.0057(13)
N21 0.0389(16) 0.0595(18) 0.0497(17) -0.0017(14) 0.0053(13) -0.0021(13)
N11 0.0408(16) 0.0600(18) 0.0534(18) 0.0041(15) 0.0095(14) 0.0062(13)
N12 0.0492(17) 0.0552(17) 0.0506(17) 0.0015(14) 0.0134(14) 0.0097(14)
O21 0.0400(16) 0.106(2) 0.078(2) -0.0220(18) 0.0027(15) 0.0002(15)
C15 0.0399(18) 0.0535(19) 0.0477(19) -0.0045(16) 0.0122(15) 0.0072(15)
C112 0.0468(19) 0.0439(17) 0.056(2) -0.0006(15) 0.0275(17) -0.0024(14)
C211 0.049(2) 0.0472(19) 0.059(2) 0.0029(16) 0.0227(18) -0.0008(15)
C25 0.040(2) 0.056(2) 0.053(2) -0.0001(17) 0.0059(17) -0.0043(16)
C11 0.0379(17) 0.0513(19) 0.0522(19) -0.0074(16) 0.0169(15) 0.0028(14)
C17 0.0445(19) 0.0461(19) 0.072(2) -0.0009(17) 0.0271(18) 0.0040(14)
C22 0.057(2) 0.082(3) 0.063(3) 0.005(2) 0.025(2) 0.018(2)
C111 0.057(2) 0.0485(19) 0.057(2) -0.0004(17) 0.0274(19) -0.0030(17)
C212 0.0427(18) 0.0451(18) 0.057(2) 0.0064(16) 0.0217(17) 0.0027(14)
C21 0.0358(18) 0.054(2) 0.055(2) 0.0065(17) 0.0117(16) 0.0000(14)
C26 0.0431(19) 0.053(2) 0.062(2) 0.0105(17) 0.0129(18) -0.0002(16)
C14 0.0379(18) 0.059(2) 0.063(2) 0.0071(18) 0.0141(17) 0.0022(15)
C16 0.0428(19) 0.054(2) 0.075(3) 0.0014(19) 0.0204(19) 0.0054(17)
C23 0.044(2) 0.090(3) 0.061(2) -0.007(2) 0.0081(19) 0.007(2)
C13 0.048(2) 0.067(2) 0.061(2) 0.009(2) 0.0135(18) 0.0061(18)
C24 0.0388(18) 0.072(2) 0.056(2) -0.0074(19) 0.0123(16) 0.0032(17)
C27 0.0449(19) 0.0462(18) 0.056(2) 0.0062(17) 0.0176(16) 0.0023(14)
C12 0.061(2) 0.063(2) 0.076(3) 0.005(2) 0.033(2) -0.0022(19)
C210 0.073(3) 0.058(2) 0.071(3) -0.005(2) 0.037(2) 0.004(2)
C213 0.082(3) 0.083(3) 0.060(3) -0.019(2) 0.021(2) -0.019(2)
C110 0.086(3) 0.056(2) 0.080(3) 0.009(2) 0.051(3) -0.003(2)
C28 0.044(2) 0.073(3) 0.093(3) 0.002(2) 0.025(2) 0.0070(19)
C18 0.052(2) 0.062(2) 0.114(4) 0.006(3) 0.041(3) 0.0026(19)
C113 0.109(4) 0.096(3) 0.067(3) 0.030(3) 0.022(3) -0.002(3)
C29 0.062(3) 0.081(3) 0.103(4) -0.005(3) 0.041(3) 0.015(2)
C19 0.073(3) 0.072(3) 0.128(4) 0.014(3) 0.067(3) -0.003(2)

loop_
_atom_type_symbol
_atom_type_description
_atom_type_scat_dispersion_real
_atom_type_scat_dispersion_imag
_atom_type_scat_source
C C 0.0033 0.0016 'International Tables Vol C Tables 4.2.6.8 and 6.1.1.4'
H H 0.0000 0.0000 'International Tables Vol C Tables 4.2.6.8 and 6.1.1.4'
N N 0.0061 0.0033 'International Tables Vol C Tables 4.2.6.8 and 6.1.1.4'
O O 0.0106 0.0060 'International Tables Vol C Tables 4.2.6.8 and 6.1.1.4'
S S 0.1246 0.1234 'International Tables Vol C Tables 4.2.6.8 and 6.1.1.4'
Cl Cl 0.1484 0.1585 'International Tables Vol C Tables 4.2.6.8 and 6.1.1.4'

loop_
_geom_angle_atom_site_label_1
_geom_angle_atom_site_label_2
_geom_angle_atom_site_label_3
_geom_angle
_geom_angle_site_symmetry_1
_geom_angle_site_symmetry_3
_geom_angle_publ_flag
C12 S1 C11 90.53(19) . . ?
C22 S2 C21 90.41(19) . . ?
C26 N22 N21 121.1(3) . . ?
C111 O13 C113 117.8(4) . . ?
C211 O23 C213 117.5(3) . . ?
C25 N21 N22 115.7(3) . . ?
C15 N11 N12 116.7(3) . . ?
C16 N12 N11 118.9(3) . . ?
O11 C15 N11 123.2(3) . . ?
O11 C15 C11 121.1(4) . . ?
N11 C15 C11 115.7(3) . . ?
O12 C112 C111 117.5(3) . . ?
O12 C112 C17 123.6(3) . . ?
C111 C112 C17 118.9(3) . . ?
O23 C211 C210 125.0(4) . . ?
O23 C211 C212 114.4(3) . . ?
C210 C211 C212 120.6(3) . . ?
O21 C25 N21 122.1(4) . . ?
O21 C25 C21 120.7(4) . . ?
N21 C25 C21 117.1(3) . . ?
C14 C11 C15 132.8(4) . . ?
C14 C11 S1 111.1(3) . . ?
C15 C11 S1 116.1(3) . . ?
C18 C17 C112 119.1(4) . . ?
C18 C17 C16 119.9(4) . . ?
C112 C17 C16 121.1(3) . . ?
C23 C22 S2 113.7(3) . . ?
C23 C22 Cl2 127.1(4) . . ?
S2 C22 Cl2 119.2(2) . . ?
O13 C111 C110 124.8(4) . . ?
O13 C111 C112 114.2(3) . . ?
C110 C111 C112 120.9(4) . . ?
O22 C212 C211 117.0(3) . . ?
O22 C212 C27 124.0(3) . . ?
C211 C212 C27 119.0(3) . . ?
C24 C21 C25 133.3(4) . . ?
C24 C21 S2 111.2(3) . . ?
C25 C21 S2 115.5(2) . . ?
N22 C26 C27 119.7(3) . . ?
C11 C14 C13 113.6(4) . . ?
N12 C16 C17 120.3(3) . . ?
C22 C23 C24 111.6(4) . . ?
C12 C13 C14 110.9(4) . . ?
C21 C24 C23 113.1(4) . . ?
C28 C27 C212 119.0(4) . . ?
C28 C27 C26 120.1(4) . . ?
C212 C27 C26 120.9(3) . . ?
C13 C12 S1 113.9(3) . . ?
C13 C12 Cl1 126.8(4) . . ?
S1 C12 Cl1 119.3(3) . . ?
C211 C210 C29 120.2(4) . . ?
C111 C110 C19 119.8(4) . . ?
C27 C28 C29 121.5(4) . . ?
C19 C18 C17 120.6(4) . . ?
C210 C29 C28 119.7(4) . . ?
C18 C19 C110 120.6(4) . . ?

loop_
_geom_bond_atom_site_label_1
_geom_bond_atom_site_label_2
_geom_bond_distance
_geom_bond_site_symmetry_2
_geom_bond_publ_flag
S1 C12 1.704(4) . ?
S1 C11 1.712(4) . ?
S2 C22 1.699(4) . ?
S2 C21 1.717(4) . ?
Cl2 C22 1.718(4) . ?
Cl1 C12 1.722(4) . ?
O12 C112 1.350(4) . ?
O22 C212 1.348(4) . ?
O11 C15 1.223(4) . ?
N22 C26 1.269(5) . ?
N22 N21 1.370(4) . ?
O13 C111 1.370(5) . ?
O13 C113 1.408(5) . ?
O23 C211 1.362(4) . ?
O23 C213 1.425(5) . ?
N21 C25 1.355(5) . ?
N11 C15 1.348(5) . ?
N11 N12 1.379(4) . ?
N12 C16 1.268(5) . ?
O21 C25 1.223(4) . ?
C15 C11 1.473(5) . ?
C112 C111 1.394(5) . ?
C112 C17 1.411(5) . ?
C211 C210 1.364(6) . ?
C211 C212 1.412(5) . ?
C25 C21 1.464(5) . ?
C11 C14 1.363(5) . ?
C17 C18 1.393(6) . ?
C17 C16 1.440(6) . ?
C22 C23 1.333(5) . ?
C111 C110 1.375(5) . ?
C212 C27 1.400(5) . ?
C21 C24 1.355(5) . ?
C26 C27 1.452(5) . ?
C14 C13 1.403(5) . ?
C23 C24 1.403(6) . ?
C13 C12 1.339(5) . ?
C27 C28 1.389(6) . ?
C210 C29 1.392(6) . ?
C110 C19 1.379(6) . ?
C28 C29 1.369(7) . ?
C18 C19 1.370(7) . ?

loop_
_geom_hbond_atom_site_label_D
_geom_hbond_atom_site_label_H
_geom_hbond_atom_site_label_A
_geom_hbond_distance_DH
_geom_hbond_distance_HA
_geom_hbond_distance_DA
_geom_hbond_angle_DHA
_geom_hbond_site_symmetry_A
O22 H22 N22 0.82 1.89 2.590(4) 142.6 .
N21 H21 O11 0.86 2.12 2.944(4) 161.1 .
N11 H11 O12 0.86 2.54 3.401(4) 173.6 4_454
N11 H11 O13 0.86 2.50 3.022(4) 120.2 4_454
C14 H14 O12 0.93 2.56 3.466(5) 165.0 4_454
C23 H23 O21 0.93 2.44 3.090(5) 127.0 4_454
C13 H13 O22 0.93 2.58 3.315(5) 136.3 1_454
C24 H24 O11 0.93 2.50 3.357(5) 153.6 .
C113 H11B Cl2 0.96 2.83 3.555(6) 133.1 1_556

loop_
_geom_torsion_atom_site_label_1
_geom_torsion_atom_site_label_2
_geom_torsion_atom_site_label_3
_geom_torsion_atom_site_label_4
_geom_torsion
_geom_torsion_site_symmetry_1
_geom_torsion_site_symmetry_2
_geom_torsion_site_symmetry_3
_geom_torsion_site_symmetry_4
_geom_torsion_publ_flag
C26 N22 N21 C25 178.3(3) . . . . ?
C15 N11 N12 C16 179.4(3) . . . . ?
N12 N11 C15 O11 -0.2(5) . . . . ?
N12 N11 C15 C11 179.3(3) . . . . ?
C213 O23 C211 C210 2.4(6) . . . . ?
C213 O23 C211 C212 -178.8(3) . . . . ?
N22 N21 C25 O21 2.9(5) . . . . ?
N22 N21 C25 C21 -177.9(3) . . . . ?
O11 C15 C11 C14 -176.9(4) . . . . ?
N11 C15 C11 C14 3.6(6) . . . . ?
O11 C15 C11 S1 3.4(5) . . . . ?
N11 C15 C11 S1 -176.1(3) . . . . ?
C12 S1 C11 C14 0.6(3) . . . . ?
C12 S1 C11 C15 -179.7(3) . . . . ?
O12 C112 C17 C18 -179.4(3) . . . . ?
C111 C112 C17 C18 0.0(5) . . . . ?
O12 C112 C17 C16 0.4(5) . . . . ?
C111 C112 C17 C16 179.7(3) . . . . ?
C21 S2 C22 C23 0.3(4) . . . . ?
C21 S2 C22 Cl2 179.8(3) . . . . ?
C113 O13 C111 C110 -2.4(6) . . . . ?
C113 O13 C111 C112 177.8(4) . . . . ?
O12 C112 C111 O13 -1.5(5) . . . . ?
C17 C112 C111 O13 179.1(3) . . . . ?
O12 C112 C111 C110 178.7(3) . . . . ?
C17 C112 C111 C110 -0.7(5) . . . . ?
O23 C211 C212 O22 0.5(5) . . . . ?
C210 C211 C212 O22 179.3(3) . . . . ?
O23 C211 C212 C27 -179.6(3) . . . . ?
C210 C211 C212 C27 -0.7(5) . . . . ?
O21 C25 C21 C24 -177.9(4) . . . . ?
N21 C25 C21 C24 3.0(6) . . . . ?
O21 C25 C21 S2 2.3(5) . . . . ?
N21 C25 C21 S2 -176.9(3) . . . . ?
C22 S2 C21 C24 0.0(3) . . . . ?
C22 S2 C21 C25 179.9(3) . . . . ?
N21 N22 C26 C27 -177.8(3) . . . . ?
C15 C11 C14 C13 179.8(4) . . . . ?
S1 C11 C14 C13 -0.5(4) . . . . ?
N11 N12 C16 C17 -179.8(3) . . . . ?
C18 C17 C16 N12 177.5(4) . . . . ?
C112 C17 C16 N12 -2.3(5) . . . . ?
S2 C22 C23 C24 -0.4(5) . . . . ?
Cl2 C22 C23 C24 -179.9(3) . . . . ?
C11 C14 C13 C12 0.1(5) . . . . ?
C25 C21 C24 C23 179.9(4) . . . . ?
S2 C21 C24 C23 -0.2(5) . . . . ?
C22 C23 C24 C21 0.4(6) . . . . ?
O22 C212 C27 C28 180.0(4) . . . . ?
C211 C212 C27 C28 0.0(5) . . . . ?
O22 C212 C27 C26 -0.9(5) . . . . ?
C211 C212 C27 C26 179.2(3) . . . . ?
N22 C26 C27 C28 179.4(4) . . . . ?
N22 C26 C27 C212 0.2(5) . . . . ?
C14 C13 C12 S1 0.4(5) . . . . ?
C14 C13 C12 Cl1 180.0(3) . . . . ?
C11 S1 C12 C13 -0.5(4) . . . . ?
C11 S1 C12 Cl1 179.8(3) . . . . ?
O23 C211 C210 C29 179.2(4) . . . . ?
C212 C211 C210 C29 0.4(6) . . . . ?
O13 C111 C110 C19 -179.3(4) . . . . ?
C112 C111 C110 C19 0.5(6) . . . . ?
C212 C27 C28 C29 1.0(6) . . . . ?
C26 C27 C28 C29 -178.2(4) . . . . ?
C112 C17 C18 C19 1.0(6) . . . . ?
C16 C17 C18 C19 -178.8(4) . . . . ?
C211 C210 C29 C28 0.6(7) . . . . ?
C27 C28 C29 C210 -1.3(7) . . . . ?
C17 C18 C19 C110 -1.3(7) . . . . ?
C111 C110 C19 C18 0.5(7) . . . . ?
